data_7114458
loop_
_publ_author_name
'Deeming, Antony J.'
'Forth, Caroline S.'
'Hogarth, Graeme'
'Markham, David'
'Prince, Jade O.'
'Steed, Jonathan W.'

_publ_section_title
;
 Slow epimerization of stereochemically rigid diastereomers of the
 equatorially substituted cluster [Os3H2(??3-S)(CO)8{(S)-PhCHMeNH2}]
;
_journal_issue 19
_journal_name_full 'Chemical Communications'
_journal_page_first 2230
_journal_paper_doi 10.1039/b203611h
_journal_year 2002
_chemical_formula_sum 'C16 H13 N O8 Os3 S'
_chemical_formula_weight 949.93
_chemical_name_systematic
; 
? 
;
_space_group_IT_number 4
_symmetry_cell_setting monoclinic
_symmetry_space_group_name_Hall 'P 2yb'
_symmetry_space_group_name_H-M 'P 1 21 1'
_atom_sites_solution_hydrogens geom
_atom_sites_solution_primary direct
_atom_sites_solution_secondary difmap
_audit_creation_method SHELXL-97
_cell_angle_alpha 90.00
_cell_angle_beta 95.605(3)
_cell_angle_gamma 90.00
_cell_formula_units_Z 4
_cell_length_a 9.4018(4)
_cell_length_b 20.5782(11)
_cell_length_c 11.5621(5)
_cell_measurement_temperature 110(2)
_cell_volume 2226.25(18)
_computing_cell_refinement DENZO-SMN
_computing_data_collection Collect
_computing_data_reduction DENZO-SMN
_computing_molecular_graphics 'XSeed (Barbour, 1999)'
_computing_structure_refinement 'SHELXL-97 (Sheldrick, 1997)'
_computing_structure_solution 'SHELXS-97 (Sheldrick, 1990)'
_diffrn_ambient_temperature 110(2)
_diffrn_measured_fraction_theta_full 0.997
_diffrn_measured_fraction_theta_max 0.997
_diffrn_measurement_device_type KAPPACCD
_diffrn_measurement_method '1.5o phi & omega frames'
_diffrn_radiation_monochromator graphite
_diffrn_radiation_source 'fine-focus sealed tube'
_diffrn_radiation_type MoK\a
_diffrn_radiation_wavelength 0.71073
_diffrn_reflns_av_R_equivalents 0.1607
_diffrn_reflns_av_sigmaI/netI 0.1769
_diffrn_reflns_limit_h_max 11
_diffrn_reflns_limit_h_min -10
_diffrn_reflns_limit_k_max 22
_diffrn_reflns_limit_k_min -24
_diffrn_reflns_limit_l_max 13
_diffrn_reflns_limit_l_min -13
_diffrn_reflns_number 11460
_diffrn_reflns_theta_full 24.99
_diffrn_reflns_theta_max 24.99
_diffrn_reflns_theta_min 1.77
_diffrn_standards_decay_% 0
_exptl_absorpt_coefficient_mu 17.213
_exptl_absorpt_correction_T_max 0.0990
_exptl_absorpt_correction_T_min 0.0788
_exptl_absorpt_correction_type scaleapck
_exptl_crystal_colour yellow
_exptl_crystal_density_diffrn 2.834
_exptl_crystal_density_method 'not measured'
_exptl_crystal_description block
_exptl_crystal_F_000 1696
_exptl_crystal_size_max 0.30
_exptl_crystal_size_mid 0.25
_exptl_crystal_size_min 0.25
_refine_diff_density_max 3.964
_refine_diff_density_min -3.821
_refine_diff_density_rms 0.563
_refine_ls_abs_structure_details 'Flack H D (1983), Acta Cryst. A39, 876-881'
_refine_ls_abs_structure_Flack 0.01(2)
_refine_ls_extinction_coef 0.00171(19)
_refine_ls_extinction_expression Fc^*^=kFc[1+0.001xFc^2^\l^3^/sin(2\q)]^-1/4^
_refine_ls_extinction_method SHELXL
_refine_ls_goodness_of_fit_ref 1.035
_refine_ls_hydrogen_treatment mixed
_refine_ls_matrix_type full
_refine_ls_number_parameters 526
_refine_ls_number_reflns 7126
_refine_ls_number_restraints 457
_refine_ls_restrained_S_all 1.009
_refine_ls_R_factor_all 0.0742
_refine_ls_R_factor_gt 0.0683
_refine_ls_shift/su_max 0.001
_refine_ls_shift/su_mean 0.000
_refine_ls_structure_factor_coef Fsqd
_refine_ls_weighting_details 'calc w=1/[\s^2^(Fo^2^)+(0.0868P)^2^+0.0000P] where P=(Fo^2^+2Fc^2^)/3'
_refine_ls_weighting_scheme calc
_refine_ls_wR_factor_gt 0.1731
_refine_ls_wR_factor_ref 0.1781
_reflns_number_gt 6544
_reflns_number_total 7126
_reflns_threshold_expression >2sigma(I)
_cod_data_source_file b203611h.txt
_cod_data_source_block os3chira
_cod_original_sg_symbol_H-M P21
_cod_database_code 7114458

loop_
_symmetry_equiv_pos_as_xyz
'x, y, z'
'-x, y+1/2, -z'

loop_
_atom_site_label
_atom_site_type_symbol
_atom_site_fract_x
_atom_site_fract_y
_atom_site_fract_z
_atom_site_U_iso_or_equiv
_atom_site_adp_type
_atom_site_occupancy
_atom_site_symmetry_multiplicity
_atom_site_calc_flag
_atom_site_refinement_flags
Os1 Os 1.19018(9) 0.64521(5) 0.15888(8) 0.0051(3) Uani 1 1 d U
S1 S 1.2616(6) 0.5754(3) 0.3209(5) 0.0047(12) Uani 1 1 d .
O1 O 0.8679(18) 0.6386(11) 0.165(2) 0.027(5) Uani 1 1 d U
N1 N 1.206(3) 0.5593(14) 0.052(2) 0.027(6) Uani 1 1 d U
H1N H 1.2945 0.5416 0.0736 0.033 Uiso 1 1 calc R
H12 H 1.1399 0.5302 0.0751 0.033 Uiso 1 1 calc R
C1 C 1.188(3) 0.5601(17) -0.077(2) 0.021(7) Uani 1 1 d U
H1 H 1.2553 0.5934 -0.1043 0.025 Uiso 1 1 calc R
Os2 Os 1.47676(8) 0.62730(5) 0.27538(8) 0.0043(3) Uani 1 1 d U
S2 S 0.6031(6) 0.9213(3) 0.8458(5) 0.0090(14) Uani 1 1 d .
O2 O 1.172(2) 0.7493(11) -0.0260(18) 0.022(5) Uani 1 1 d U
N2 N 0.623(2) 0.9272(11) 0.5697(17) 0.008(4) Uani 1 1 d U
H3N H 0.5290 0.9395 0.5727 0.010 Uiso 1 1 calc R
H4N H 0.6782 0.9620 0.5959 0.010 Uiso 1 1 calc R
C2 C 1.231(4) 0.495(2) -0.122(3) 0.036(8) Uani 1 1 d U
H2A H 1.3137 0.4787 -0.0725 0.054 Uiso 1 1 calc R
H2B H 1.2554 0.4996 -0.2018 0.054 Uiso 1 1 calc R
H2C H 1.1510 0.4646 -0.1198 0.054 Uiso 1 1 calc R
Os3 Os 1.26694(9) 0.68394(5) 0.39471(8) 0.0062(3) Uani 1 1 d U
O3 O 1.634(2) 0.5413(10) 0.1095(18) 0.021(5) Uani 1 1 d U
C3 C 1.041(3) 0.5787(15) -0.123(3) 0.017(6) Uani 1 1 d U
Os4 Os 0.66363(9) 0.85154(5) 0.69241(8) 0.0064(3) Uani 1 1 d U
O4 O 1.6602(19) 0.5887(10) 0.4954(16) 0.015(4) Uani 1 1 d U
C4 C 1.010(3) 0.6293(16) -0.197(2) 0.022(7) Uani 1 1 d U
H4 H 1.0861 0.6566 -0.2156 0.026 Uiso 1 1 calc R
Os5 Os 0.60077(10) 0.81445(5) 0.92257(9) 0.0093(3) Uani 1 1 d U
O5 O 1.663(2) 0.7461(10) 0.2444(18) 0.019(5) Uani 1 1 d U
C5 C 0.873(5) 0.643(3) -0.244(4) 0.070(14) Uani 1 1 d U
H5 H 0.8561 0.6756 -0.3022 0.084 Uiso 1 1 calc R
Os6 Os 0.38399(9) 0.86905(5) 0.77480(8) 0.0055(3) Uani 1 1 d U
O6 O 1.419(2) 0.6517(12) 0.6362(17) 0.028(5) Uani 1 1 d U
C6 C 0.769(5) 0.611(3) -0.210(4) 0.059(12) Uani 1 1 d U
H6 H 0.6748 0.6217 -0.2405 0.071 Uiso 1 1 calc R
O7 O 0.972(2) 0.7014(13) 0.478(2) 0.037(6) Uani 1 1 d U
C7 C 0.784(4) 0.567(2) -0.140(3) 0.035(8) Uani 1 1 d U
H7 H 0.7018 0.5482 -0.1107 0.042 Uiso 1 1 calc R
O8 O 1.363(2) 0.8242(12) 0.405(2) 0.034(6) Uani 1 1 d U
C8 C 0.927(3) 0.5423(18) -0.098(3) 0.026(7) Uani 1 1 d U
H8 H 0.9397 0.5027 -0.0560 0.031 Uiso 1 1 calc R
O9 O 0.981(2) 0.8731(13) 0.724(2) 0.031(5) Uani 1 1 d U
C9 C 0.987(3) 0.6434(16) 0.156(2) 0.018(6) Uani 1 1 d U
O10 O 0.675(2) 0.7412(12) 0.5170(18) 0.024(5) Uani 1 1 d U
C10 C 1.174(2) 0.7104(12) 0.041(2) 0.001(5) Uani 1 1 d U
O2N O 0.490(2) 0.6742(11) 0.9235(18) 0.024(5) Uani 1 1 d U
C11 C 1.569(3) 0.5710(14) 0.170(2) 0.013(6) Uani 1 1 d U
O12 O 0.459(2) 0.8487(13) 1.1365(17) 0.031(5) Uani 1 1 d U
C12 C 1.590(3) 0.6036(15) 0.412(2) 0.012(6) Uani 1 1 d U
O13 O 0.895(2) 0.7935(12) 1.0624(17) 0.024(5) Uani 1 1 d U
C13 C 1.590(2) 0.7043(12) 0.261(2) 0.004(5) Uani 1 1 d U
O14 O 0.193(2) 0.7551(12) 0.7007(19) 0.028(5) Uani 1 1 d U
C14 C 1.360(3) 0.6667(14) 0.546(2) 0.012(6) Uani 1 1 d U
O15 O 0.208(3) 0.9085(13) 0.9700(19) 0.035(6) Uani 1 1 d U
C15 C 1.081(3) 0.6920(17) 0.446(3) 0.025(7) Uani 1 1 d U
O16 O 0.228(2) 0.9748(12) 0.622(2) 0.033(6) Uani 1 1 d U
C16 C 1.323(3) 0.7724(14) 0.404(2) 0.009(5) Uani 1 1 d U
C17 C 0.644(3) 0.9180(15) 0.442(2) 0.012(6) Uani 1 1 d U
H17 H 0.6084 0.8739 0.4176 0.014 Uiso 1 1 calc R
C18 C 0.548(3) 0.9709(18) 0.371(3) 0.032(8) Uani 1 1 d U
H18A H 0.4472 0.9577 0.3667 0.048 Uiso 1 1 calc R
H18B H 0.5771 0.9744 0.2919 0.048 Uiso 1 1 calc R
H18C H 0.5597 1.0131 0.4097 0.048 Uiso 1 1 calc R
C19 C 0.799(3) 0.9245(13) 0.412(2) 0.007(5) Uani 1 1 d U
C20 C 0.857(3) 0.8742(18) 0.371(3) 0.029(8) Uani 1 1 d U
H20 H 0.8026 0.8353 0.3623 0.034 Uiso 1 1 calc R
C21 C 0.997(3) 0.8736(18) 0.339(3) 0.026(7) Uani 1 1 d U
H21 H 1.0375 0.8355 0.3097 0.031 Uiso 1 1 calc R
C22 C 1.076(3) 0.9328(16) 0.354(2) 0.020(6) Uani 1 1 d U
H22 H 1.1698 0.9356 0.3307 0.024 Uiso 1 1 calc R
C23 C 1.013(3) 0.9868(14) 0.402(2) 0.009(5) Uani 1 1 d U
H23 H 1.0637 1.0265 0.4143 0.011 Uiso 1 1 calc R
C24 C 0.872(2) 0.9802(12) 0.4328(19) 0.002(5) Uani 1 1 d U
H24 H 0.8275 1.0155 0.4686 0.002 Uiso 1 1 calc R
C25 C 0.679(3) 0.7836(15) 0.579(2) 0.012(6) Uani 1 1 d U
C26 C 0.864(3) 0.8651(17) 0.713(3) 0.023(7) Uani 1 1 d U
C27 C 0.528(3) 0.7246(15) 0.919(2) 0.014(6) Uani 1 1 d U
C28 C 0.510(3) 0.8357(16) 1.057(3) 0.021(7) Uani 1 1 d U
C29 C 0.790(3) 0.8023(15) 1.006(2) 0.014(6) Uani 1 1 d U
C30 C 0.264(2) 0.7954(12) 0.7250(19) 0.003(5) Uani 1 1 d U
C31 C 0.277(3) 0.8946(16) 0.900(3) 0.021(7) Uani 1 1 d U
C32 C 0.291(3) 0.9327(14) 0.674(2) 0.012(6) Uani 1 1 d U
H1H H 1.3807 0.6568 0.1373 0.014 Uiso 1 1 d R
H4H H 0.6897 0.7843 0.7973 0.014 Uiso 1 1 d R
H3H H 0.4706 0.8399 0.6478 0.014 Uiso 1 1 d R
H2H H 1.1779 0.7163 0.2558 0.014 Uiso 1 1 d R

loop_
_atom_site_aniso_label
_atom_site_aniso_U_11
_atom_site_aniso_U_22
_atom_site_aniso_U_33
_atom_site_aniso_U_23
_atom_site_aniso_U_13
_atom_site_aniso_U_12
Os1 0.0014(4) 0.0069(5) 0.0066(4) 0.0000(4) -0.0014(3) 0.0019(3)
S1 0.004(3) 0.003(3) 0.007(3) -0.001(3) 0.001(2) 0.001(2)
O1 0.004(7) 0.020(10) 0.054(11) -0.003(10) -0.009(8) 0.003(7)
N1 0.031(11) 0.022(12) 0.025(11) -0.010(10) -0.018(9) 0.013(9)
C1 0.013(10) 0.031(13) 0.017(11) -0.008(11) -0.001(9) 0.017(10)
Os2 0.0007(4) 0.0058(5) 0.0061(5) -0.0004(4) -0.0007(3) 0.0017(4)
S2 0.005(3) 0.013(4) 0.007(3) -0.004(3) -0.004(2) 0.006(3)
O2 0.019(9) 0.019(10) 0.028(9) 0.001(9) -0.007(8) 0.007(8)
N2 0.009(6) 0.009(6) 0.007(6) -0.002(4) 0.004(4) 0.002(4)
C2 0.044(13) 0.047(15) 0.016(11) -0.023(11) -0.009(11) 0.018(12)
Os3 0.0035(4) 0.0069(6) 0.0083(5) -0.0024(4) 0.0011(4) 0.0013(4)
O3 0.020(8) 0.016(10) 0.028(9) 0.002(9) 0.010(8) -0.007(8)
C3 0.016(10) 0.012(12) 0.022(11) -0.008(10) -0.003(10) 0.003(9)
Os4 0.0018(4) 0.0070(6) 0.0106(5) 0.0003(5) 0.0023(4) -0.0006(4)
O4 0.014(5) 0.015(5) 0.015(5) 0.000(3) 0.000(3) 0.001(3)
C4 0.035(12) 0.012(12) 0.017(11) 0.008(11) -0.010(10) 0.005(10)
Os5 0.0087(5) 0.0101(6) 0.0091(5) 0.0025(5) 0.0013(4) 0.0059(4)
O5 0.021(9) 0.009(9) 0.026(9) 0.008(8) -0.005(8) -0.005(7)
C5 0.077(18) 0.067(19) 0.064(18) 0.001(14) -0.006(13) 0.015(13)
Os6 0.0017(4) 0.0052(6) 0.0095(5) 0.0027(4) 0.0003(4) 0.0005(4)
O6 0.039(10) 0.026(11) 0.015(8) -0.017(9) -0.018(8) 0.011(9)
C6 0.052(15) 0.073(18) 0.051(16) -0.014(13) -0.005(12) 0.016(13)
O7 0.009(8) 0.053(12) 0.050(11) 0.012(10) 0.012(9) 0.013(8)
C7 0.030(12) 0.052(15) 0.026(12) -0.013(12) 0.017(11) 0.001(11)
O8 0.028(9) 0.023(11) 0.050(11) -0.008(10) -0.002(9) -0.006(9)
C8 0.015(11) 0.035(14) 0.027(12) 0.000(11) 0.003(10) -0.009(10)
O9 0.005(8) 0.043(12) 0.045(11) 0.007(10) 0.005(8) -0.009(8)
C9 0.018(7) 0.018(7) 0.019(7) -0.002(5) 0.000(4) -0.002(4)
O10 0.024(9) 0.031(11) 0.019(9) -0.009(9) 0.006(8) 0.003(8)
C10 0.001(5) 0.001(5) 0.001(5) 0.000(2) 0.000(2) 0.000(2)
O2N 0.025(9) 0.024(11) 0.027(9) -0.001(9) 0.020(8) 0.005(8)
C11 0.010(7) 0.014(7) 0.015(7) 0.003(5) -0.002(4) 0.000(4)
O12 0.033(10) 0.045(12) 0.016(8) -0.011(9) 0.009(8) 0.018(9)
C12 0.012(7) 0.013(7) 0.011(7) -0.003(4) 0.000(4) 0.000(4)
O13 0.020(9) 0.029(11) 0.021(9) 0.004(9) -0.001(8) 0.008(8)
C13 0.003(5) 0.004(6) 0.004(5) 0.001(3) -0.002(3) -0.001(3)
O14 0.027(6) 0.028(6) 0.029(6) 0.000(3) 0.004(3) -0.002(3)
C14 0.010(7) 0.011(7) 0.014(7) -0.002(4) 0.001(4) 0.003(4)
O15 0.036(10) 0.046(12) 0.027(10) -0.012(10) 0.015(9) -0.006(9)
C15 0.026(12) 0.025(13) 0.023(11) 0.012(11) -0.003(10) -0.008(10)
O16 0.033(10) 0.020(11) 0.044(11) 0.013(10) -0.012(9) 0.004(8)
C16 0.007(6) 0.010(7) 0.012(6) -0.003(4) 0.000(4) 0.001(4)
C17 0.012(7) 0.013(7) 0.011(7) 0.000(4) 0.001(4) -0.005(4)
C18 0.027(12) 0.035(14) 0.033(13) -0.002(12) -0.003(11) 0.001(11)
C19 0.008(6) 0.006(7) 0.006(6) 0.001(4) 0.000(4) 0.000(4)
C20 0.021(11) 0.036(14) 0.030(12) 0.006(11) 0.008(10) -0.004(11)
C21 0.017(11) 0.031(13) 0.029(12) -0.009(11) -0.005(10) -0.004(10)
C22 0.021(11) 0.025(13) 0.013(10) 0.006(11) 0.004(9) -0.001(10)
C23 0.010(6) 0.010(7) 0.007(6) 0.002(4) 0.002(4) -0.002(4)
C24 0.002(5) 0.002(5) 0.001(5) 0.000(3) 0.000(3) 0.000(3)
C25 0.005(9) 0.012(12) 0.017(11) 0.003(10) -0.007(9) -0.002(9)
C26 0.019(11) 0.028(13) 0.022(11) -0.001(11) -0.004(9) -0.002(10)
C27 0.023(11) 0.006(11) 0.014(10) -0.008(10) 0.012(9) -0.010(9)
C28 0.021(7) 0.020(8) 0.022(8) 0.000(5) -0.002(5) 0.004(4)
C29 0.013(10) 0.020(12) 0.009(10) -0.002(10) 0.002(9) 0.001(9)
C30 0.003(5) 0.002(5) 0.003(5) 0.000(3) 0.000(3) -0.001(3)
C31 0.017(11) 0.017(12) 0.026(12) 0.012(11) -0.009(10) 0.004(9)
C32 0.011(7) 0.013(7) 0.011(7) 0.003(5) 0.000(4) 0.002(4)

loop_
_atom_type_symbol
_atom_type_description
_atom_type_scat_dispersion_real
_atom_type_scat_dispersion_imag
_atom_type_scat_source
C C 0.0033 0.0016 'International Tables Vol C Tables 4.2.6.8 and 6.1.1.4'
H H 0.0000 0.0000 'International Tables Vol C Tables 4.2.6.8 and 6.1.1.4'
N N 0.0061 0.0033 'International Tables Vol C Tables 4.2.6.8 and 6.1.1.4'
O O 0.0106 0.0060 'International Tables Vol C Tables 4.2.6.8 and 6.1.1.4'
S S 0.1246 0.1234 'International Tables Vol C Tables 4.2.6.8 and 6.1.1.4'
Os Os -1.2165 7.6030 'International Tables Vol C Tables 4.2.6.8 and 6.1.1.4'

loop_
_geom_angle_atom_site_label_1
_geom_angle_atom_site_label_2
_geom_angle_atom_site_label_3
_geom_angle
C10 Os1 C9 89.5(11)
C10 Os1 N1 99.9(10)
C9 Os1 N1 95.6(12)
C10 Os1 S1 166.8(7)
C9 Os1 S1 101.9(9)
N1 Os1 S1 85.8(7)
C10 Os1 Os3 118.6(7)
C9 Os1 Os3 100.5(8)
N1 Os1 Os3 138.0(7)
S1 Os1 Os3 53.09(15)
C10 Os1 Os2 115.1(7)
C9 Os1 Os2 152.2(9)
N1 Os1 Os2 92.7(7)
S1 Os1 Os2 52.35(14)
Os3 Os1 Os2 57.31(3)
Os3 S1 Os2 70.88(17)
Os3 S1 Os1 73.39(18)
Os2 S1 Os1 74.89(18)
C1 N1 Os1 124(2)
C3 C1 N1 112(2)
C3 C1 C2 112(3)
N1 C1 C2 109(3)
C12 Os2 C13 91.0(11)
C12 Os2 C11 96.9(11)
C13 Os2 C11 98.7(11)
C12 Os2 S1 96.8(8)
C13 Os2 S1 150.9(7)
C11 Os2 S1 108.0(8)
C12 Os2 Os3 93.5(8)
C13 Os2 Os3 97.1(7)
C11 Os2 Os3 160.8(8)
S1 Os2 Os3 54.55(15)
C12 Os2 Os1 147.3(8)
C13 Os2 Os1 110.4(7)
C11 Os2 Os1 103.6(8)
S1 Os2 Os1 52.75(15)
Os3 Os2 Os1 60.42(3)
Os5 S2 Os4 74.5(2)
Os5 S2 Os6 70.9(2)
Os4 S2 Os6 74.66(19)
C17 N2 Os4 121.8(17)
C16 Os3 C15 99.0(13)
C16 Os3 C14 91.4(12)
C15 Os3 C14 94.6(12)
C16 Os3 S1 156.1(7)
C15 Os3 S1 101.8(11)
C14 Os3 S1 98.4(9)
C16 Os3 Os2 103.0(7)
C15 Os3 Os2 155.5(10)
C14 Os3 Os2 95.5(7)
S1 Os3 Os2 54.58(14)
C16 Os3 Os1 111.5(8)
C15 Os3 Os1 99.6(9)
C14 Os3 Os1 150.5(8)
S1 Os3 Os1 53.53(15)
Os2 Os3 Os1 62.27(3)
C4 C3 C8 116(3)
C4 C3 C1 124(3)
C8 C3 C1 120(3)
C26 Os4 C25 93.1(12)
C26 Os4 N2 95.2(12)
C25 Os4 N2 95.6(10)
C26 Os4 S2 97.1(10)
C25 Os4 S2 167.4(8)
N2 Os4 S2 90.8(6)
C26 Os4 Os5 102.3(9)
C25 Os4 Os5 118.0(8)
N2 Os4 Os5 140.6(5)
S2 Os4 Os5 52.41(17)
C26 Os4 Os6 149.3(10)
C25 Os4 Os6 116.2(7)
N2 Os4 Os6 91.0(5)
S2 Os4 Os6 52.71(15)
Os5 Os4 Os6 57.10(3)
C3 C4 C5 123(4)
C28 Os5 C29 94.9(12)
C28 Os5 C27 92.8(12)
C29 Os5 C27 100.9(13)
C28 Os5 S2 96.6(10)
C29 Os5 S2 105.2(9)
C27 Os5 S2 151.4(9)
C28 Os5 Os6 93.0(9)
C29 Os5 Os6 159.4(9)
C27 Os5 Os6 97.7(9)
S2 Os5 Os6 54.95(15)
C28 Os5 Os4 147.7(10)
C29 Os5 Os4 103.2(8)
C27 Os5 Os4 109.4(8)
S2 Os5 Os4 53.10(15)
Os6 Os5 Os4 61.82(3)
C6 C5 C4 119(5)
C32 Os6 C31 91.5(11)
C32 Os6 C30 97.8(11)
C31 Os6 C30 96.0(12)
C32 Os6 S2 103.3(9)
C31 Os6 S2 96.7(9)
C30 Os6 S2 155.1(7)
C32 Os6 Os5 157.3(8)
C31 Os6 Os5 93.2(8)
C30 Os6 Os5 103.8(7)
S2 Os6 Os5 54.12(17)
C32 Os6 Os4 105.2(7)
C31 Os6 Os4 147.3(9)
C30 Os6 Os4 109.0(6)
S2 Os6 Os4 52.63(15)
Os5 Os6 Os4 61.08(3)
C7 C6 C5 124(5)
C6 C7 C8 121(4)
C3 C8 C7 117(3)
O1 C9 Os1 173(3)
O2 C10 Os1 176(2)
O3 C11 Os2 174(2)
O4 C12 Os2 179(2)
O5 C13 Os2 173(2)
O6 C14 Os3 175(2)
O7 C15 Os3 175(3)
O8 C16 Os3 175(2)
N2 C17 C19 116(2)
N2 C17 C18 107(2)
C19 C17 C18 109(2)
C20 C19 C24 122(3)
C20 C19 C17 118(3)
C24 C19 C17 120(2)
C19 C20 C21 123(3)
C20 C21 C22 117(3)
C23 C22 C21 119(3)
C22 C23 C24 118(3)
C19 C24 C23 120(2)
O10 C25 Os4 173(2)
O9 C26 Os4 179(3)
O2N C27 Os5 176(3)
O12 C28 Os5 179(3)
O13 C29 Os5 174(2)
O14 C30 Os6 177(2)
O15 C31 Os6 177(3)
O16 C32 Os6 173(2)

loop_
_geom_bond_atom_site_label_1
_geom_bond_atom_site_label_2
_geom_bond_distance
Os1 C10 1.91(2)
Os1 C9 1.91(3)
Os1 N1 2.17(3)
Os1 S1 2.404(6)
Os1 Os3 2.8647(13)
Os1 Os2 2.9155(12)
S1 Os3 2.390(6)
S1 Os2 2.391(6)
O1 C9 1.14(3)
N1 C1 1.49(4)
C1 C3 1.48(4)
C1 C2 1.50(5)
Os2 C12 1.88(3)
Os2 C13 1.92(2)
Os2 C11 1.94(3)
Os2 Os3 2.7723(12)
S2 Os5 2.372(7)
S2 Os4 2.394(6)
S2 Os6 2.397(6)
O2 C10 1.11(3)
N2 C17 1.52(3)
N2 Os4 2.12(2)
Os3 C16 1.90(3)
Os3 C15 1.91(3)
Os3 C14 1.91(3)
O3 C11 1.15(3)
C3 C4 1.35(4)
C3 C8 1.36(4)
Os4 C26 1.90(3)
Os4 C25 1.93(3)
Os4 Os5 2.8846(14)
Os4 Os6 2.9050(12)
O4 C12 1.16(3)
C4 C5 1.38(6)
Os5 C28 1.90(3)
Os5 C29 1.96(3)
Os5 C27 1.97(3)
Os5 Os6 2.7669(14)
O5 C13 1.13(3)
C5 C6 1.28(7)
Os6 C32 1.91(3)
Os6 C31 1.91(3)
Os6 C30 1.95(2)
O6 C14 1.17(3)
C6 C7 1.21(6)
O7 C15 1.14(4)
C7 C8 1.48(5)
O8 C16 1.13(4)
O9 C26 1.11(4)
O10 C25 1.13(3)
O2N C27 1.10(4)
O12 C28 1.11(3)
O13 C29 1.14(3)
O14 C30 1.08(3)
O15 C31 1.12(4)
O16 C32 1.18(4)
C17 C19 1.54(3)
C17 C18 1.59(4)
C19 C20 1.28(4)
C19 C24 1.35(4)
C20 C21 1.40(4)
C21 C22 1.43(5)
C22 C23 1.40(4)
C23 C24 1.41(3)

loop_
_geom_hbond_atom_site_label_D
_geom_hbond_atom_site_label_H
_geom_hbond_atom_site_label_A
_geom_hbond_distance_DH
_geom_hbond_distance_HA
_geom_hbond_distance_DA
_geom_hbond_angle_DHA
_geom_hbond_site_symmetry_A
N1 H1N S2 0.92 2.78 3.50(3) 135.8 2_746
N2 H4N S1 0.92 2.57 3.44(2) 158.2 2_756
